data_2237002
loop_
_publ_author_name
'Starosta, Wojciech'
'Leciejewicz, Janusz'

_publ_section_title
;
 Poly[[hexaaquabis(\m~3~-pyrimidine-4,6-dicarboxylato)dicalcium]
 dihydrate]
;
_journal_coeditor_code QM2088
_journal_issue 12
_journal_name_full 'Acta Crystallographica Section E'
_journal_page_first m1478
_journal_page_last m1479
_journal_paper_doi 10.1107/S160053681204617X
_journal_volume 68
_journal_year 2012
_chemical_formula_iupac '[Ca2 (C6 H2 N2 O4)2 (H2 O)6], 2H2 O'
_chemical_formula_moiety 'C6 H8 Ca N2 O7, H2 O'
_chemical_formula_sum 'C6 H10 Ca N2 O8'
_chemical_formula_weight 278.24
_chemical_name_systematic
;
Poly[[hexaaquabis(\m~3~-pyrimidine-4,6-dicarboxylato)dicalcium] dihydrate]
;
_space_group_IT_number 14
_symmetry_cell_setting monoclinic
_symmetry_space_group_name_Hall '-P 2yn'
_symmetry_space_group_name_H-M 'P 1 21/n 1'
_atom_sites_solution_hydrogens geom
_atom_sites_solution_primary direct
_atom_sites_solution_secondary difmap
_audit_creation_method SHELXL-97
_cell_angle_alpha 90.00
_cell_angle_beta 92.16(3)
_cell_angle_gamma 90.00
_cell_formula_units_Z 4
_cell_length_a 7.7053(15)
_cell_length_b 11.432(2)
_cell_length_c 11.916(2)
_cell_measurement_reflns_used 25
_cell_measurement_temperature 293(2)
_cell_measurement_theta_max 15
_cell_measurement_theta_min 6
_cell_volume 1048.9(3)
_computing_cell_refinement 'KM-4 Software (Kuma, 1996)'
_computing_data_collection 'KM-4 Software (Kuma, 1996)'
_computing_data_reduction 'DATAPROC (Kuma, 2001)'
_computing_molecular_graphics 'SHELXTL (Sheldrick, 2008)'
_computing_publication_material 'SHELXTL (Sheldrick, 2008)'
_computing_structure_refinement 'SHELXL97 (Sheldrick, 2008)'
_computing_structure_solution 'SHELXS97 (Sheldrick, 2008)'
_diffrn_ambient_temperature 293(2)
_diffrn_measured_fraction_theta_full 0.996
_diffrn_measured_fraction_theta_max 0.996
_diffrn_measurement_device_type 'Kuma KM-4 four-circle'
_diffrn_measurement_method 'profile data from \w/2\q scans'
_diffrn_radiation_monochromator graphite
_diffrn_radiation_source 'fine-focus sealed tube'
_diffrn_radiation_type MoK\a
_diffrn_radiation_wavelength 0.71073
_diffrn_reflns_av_R_equivalents 0.0494
_diffrn_reflns_av_sigmaI/netI 0.0903
_diffrn_reflns_limit_h_max 10
_diffrn_reflns_limit_h_min 0
_diffrn_reflns_limit_k_max 0
_diffrn_reflns_limit_k_min -16
_diffrn_reflns_limit_l_max 16
_diffrn_reflns_limit_l_min -16
_diffrn_reflns_number 3274
_diffrn_reflns_theta_full 30.07
_diffrn_reflns_theta_max 30.07
_diffrn_reflns_theta_min 2.47
_diffrn_standards_decay_% 2.9
_diffrn_standards_interval_count 200
_diffrn_standards_number 3
_exptl_absorpt_coefficient_mu 0.635
_exptl_absorpt_correction_T_max 0.98163
_exptl_absorpt_correction_T_min 0.96764
_exptl_absorpt_correction_type analytical
_exptl_absorpt_process_details '(<i>CrysAlis RED</i>; Oxford Diffraction, 2008)'
_exptl_crystal_colour colourless
_exptl_crystal_density_diffrn 1.762
_exptl_crystal_density_method 'not measured'
_exptl_crystal_description blocks
_exptl_crystal_F_000 576
_exptl_crystal_size_max 0.104
_exptl_crystal_size_mid 0.040
_exptl_crystal_size_min 0.034
_refine_diff_density_max 0.437
_refine_diff_density_min -0.587
_refine_ls_extinction_method none
_refine_ls_goodness_of_fit_ref 1.007
_refine_ls_hydrogen_treatment mixed
_refine_ls_matrix_type full
_refine_ls_number_parameters 186
_refine_ls_number_reflns 3065
_refine_ls_number_restraints 0
_refine_ls_restrained_S_all 1.007
_refine_ls_R_factor_all 0.1149
_refine_ls_R_factor_gt 0.0334
_refine_ls_shift/su_max 0.001
_refine_ls_shift/su_mean 0.000
_refine_ls_structure_factor_coef Fsqd
_refine_ls_weighting_details 'calc w=1/[\s^2^(Fo^2^)+(0.0572P)^2^+0.0532P] where P=(Fo^2^+2Fc^2^)/3'
_refine_ls_weighting_scheme calc
_refine_ls_wR_factor_gt 0.0889
_refine_ls_wR_factor_ref 0.1073
_reflns_number_gt 1709
_reflns_number_total 3065
_reflns_threshold_expression I>2sigma(I)
_cod_data_source_file qm2088.cif
_cod_data_source_block I
_cod_original_cell_volume 1048.9(4)
_cod_original_sg_symbol_H-M 'P 21/n'
_cod_database_code 2237002
_cod_database_fobs_code 2237002

loop_
_symmetry_equiv_pos_as_xyz
'x, y, z'
'-x+1/2, y+1/2, -z+1/2'
'-x, -y, -z'
'x-1/2, -y-1/2, z-1/2'

loop_
_atom_site_type_symbol
_atom_site_label
_atom_site_fract_x
_atom_site_fract_y
_atom_site_fract_z
_atom_site_U_iso_or_equiv
_atom_site_adp_type
_atom_site_calc_flag
_atom_site_refinement_flags
_atom_site_occupancy
_atom_site_symmetry_multiplicity
Ca Ca1 0.03092(6) 0.05117(4) 0.65920(3) 0.01409(11) Uani d . 1 1
O O1 0.0060(2) 0.12495(14) 0.46120(13) 0.0195(3) Uani d . 1 1
O O2 0.0320(3) 0.27178(16) 0.33877(13) 0.0261(4) Uani d . 1 1
N N1 0.1313(3) 0.26241(16) 0.63011(14) 0.0163(4) Uani d . 1 1
C C6 0.1190(3) 0.30679(18) 0.52650(17) 0.0148(4) Uani d . 1 1
C C5 0.1834(3) 0.41685(18) 0.50185(18) 0.0174(4) Uani d . 1 1
H H5 0.1705 0.4487 0.4302 0.021 Uiso calc R 1 1
C C7 0.0438(3) 0.22887(19) 0.43434(18) 0.0165(4) Uani d . 1 1
O O4 0.3231(3) 0.64500(15) 0.48018(14) 0.0313(5) Uani d . 1 1
O O7 -0.2529(3) 0.14194(19) 0.6459(2) 0.0342(5) Uani d . 1 1
O O6 -0.1678(3) -0.08219(17) 0.76038(16) 0.0267(4) Uani d . 1 1
N N3 0.2839(3) 0.43217(16) 0.69222(14) 0.0169(4) Uani d . 1 1
O O5 0.3228(3) 0.0407(2) 0.59679(18) 0.0348(5) Uani d . 1 1
C C2 0.2132(3) 0.32771(19) 0.70832(18) 0.0180(4) Uani d . 1 1
H H2 0.2216 0.2974 0.7807 0.022 Uiso calc R 1 1
C C4 0.2679(3) 0.47703(19) 0.58880(17) 0.0152(4) Uani d . 1 1
C C8 0.3517(3) 0.59611(18) 0.57191(18) 0.0170(4) Uani d . 1 1
O O8 0.9331(3) 0.35726(19) 0.89833(19) 0.0303(4) Uani d . 1 1
H H51 0.390(5) -0.010(4) 0.601(3) 0.047(11) Uiso d . 1 1
O O3 0.4436(2) 0.63449(14) 0.65273(13) 0.0199(3) Uani d . 1 1
H H71 -0.285(4) 0.187(3) 0.600(3) 0.031(9) Uiso d . 1 1
H H62 -0.174(5) -0.090(3) 0.824(3) 0.038(10) Uiso d . 1 1
H H52 0.358(5) 0.081(4) 0.540(3) 0.055(12) Uiso d . 1 1
H H82 0.882(6) 0.384(5) 0.847(4) 0.076(16) Uiso d . 1 1
H H81 0.957(5) 0.293(3) 0.888(3) 0.036(9) Uiso d . 1 1
H H61 -0.120(6) -0.146(4) 0.743(4) 0.081(16) Uiso d . 1 1
H H72 -0.324(8) 0.138(5) 0.693(5) 0.10(2) Uiso d . 1 1

loop_
_atom_site_aniso_label
_atom_site_aniso_U_11
_atom_site_aniso_U_22
_atom_site_aniso_U_33
_atom_site_aniso_U_12
_atom_site_aniso_U_13
_atom_site_aniso_U_23
Ca1 0.0198(2) 0.01036(17) 0.01203(17) -0.00052(18) -0.00070(13) -0.00012(16)
O1 0.0290(9) 0.0126(7) 0.0168(7) -0.0043(6) -0.0002(6) -0.0028(6)
O2 0.0448(10) 0.0193(8) 0.0135(7) -0.0052(8) -0.0076(7) 0.0006(6)
N1 0.0223(9) 0.0135(8) 0.0131(8) -0.0017(7) -0.0013(7) -0.0006(7)
C6 0.0180(10) 0.0128(9) 0.0135(9) -0.0005(8) -0.0010(8) -0.0012(7)
C5 0.0266(11) 0.0124(9) 0.0130(8) -0.0024(8) -0.0019(8) 0.0011(7)
C7 0.0205(10) 0.0135(9) 0.0155(9) -0.0016(8) -0.0009(8) -0.0038(8)
O4 0.0595(14) 0.0183(8) 0.0154(8) -0.0108(9) -0.0070(8) 0.0064(6)
O7 0.0323(11) 0.0327(11) 0.0378(11) 0.0116(9) 0.0063(9) 0.0124(9)
O6 0.0394(11) 0.0236(9) 0.0172(8) -0.0052(8) 0.0030(8) 0.0011(7)
N3 0.0241(9) 0.0149(9) 0.0117(7) -0.0054(7) 0.0003(7) 0.0005(6)
O5 0.0301(10) 0.0360(12) 0.0389(11) 0.0114(9) 0.0109(8) 0.0158(9)
C2 0.0264(12) 0.0164(10) 0.0112(8) -0.0030(9) -0.0013(8) 0.0013(8)
C4 0.0206(10) 0.0123(9) 0.0125(9) -0.0006(8) 0.0001(8) -0.0001(7)
C8 0.0257(12) 0.0116(9) 0.0136(9) -0.0029(9) 0.0013(8) -0.0012(7)
O8 0.0296(10) 0.0219(10) 0.0392(11) 0.0042(8) 0.0005(8) -0.0076(8)
O3 0.0298(9) 0.0132(7) 0.0164(7) -0.0064(7) -0.0026(6) -0.0015(6)

loop_
_atom_type_symbol
_atom_type_description
_atom_type_scat_dispersion_real
_atom_type_scat_dispersion_imag
_atom_type_scat_source
C C 0.0033 0.0016 'International Tables Vol C Tables 4.2.6.8 and 6.1.1.4'
H H 0.0000 0.0000 'International Tables Vol C Tables 4.2.6.8 and 6.1.1.4'
N N 0.0061 0.0033 'International Tables Vol C Tables 4.2.6.8 and 6.1.1.4'
O O 0.0106 0.0060 'International Tables Vol C Tables 4.2.6.8 and 6.1.1.4'
Ca Ca 0.2262 0.3064 'International Tables Vol C Tables 4.2.6.8 and 6.1.1.4'

loop_
_geom_angle_atom_site_label_1
_geom_angle_atom_site_label_2
_geom_angle_atom_site_label_3
_geom_angle_site_symmetry_1
_geom_angle_site_symmetry_3
_geom_angle
O5 Ca1 O7 . . 148.95(7)
O5 Ca1 O3 . 2_546 105.11(8)
O7 Ca1 O3 . 2_546 86.21(7)
O5 Ca1 O1 . 3_556 82.45(7)
O7 Ca1 O1 . 3_556 103.09(7)
O3 Ca1 O1 2_546 3_556 148.46(6)
O5 Ca1 O6 . . 135.80(7)
O7 Ca1 O6 . . 74.03(7)
O3 Ca1 O6 2_546 . 79.90(6)
O1 Ca1 O6 3_556 . 74.06(6)
O5 Ca1 O1 . . 76.37(7)
O7 Ca1 O1 . . 75.95(7)
O3 Ca1 O1 2_546 . 137.32(5)
O1 Ca1 O1 3_556 . 74.09(6)
O6 Ca1 O1 . . 129.21(6)
O5 Ca1 N1 . . 73.37(7)
O7 Ca1 N1 . . 82.17(7)
O3 Ca1 N1 2_546 . 75.03(6)
O1 Ca1 N1 3_556 . 135.61(6)
O6 Ca1 N1 . . 146.35(7)
O1 Ca1 N1 . . 64.43(5)
O5 Ca1 N3 . 2_546 71.93(7)
O7 Ca1 N3 . 2_546 137.41(7)
O3 Ca1 N3 2_546 2_546 63.72(6)
O1 Ca1 N3 3_556 2_546 90.98(6)
O6 Ca1 N3 . 2_546 71.62(7)
O1 Ca1 N3 . 2_546 146.45(6)
N1 Ca1 N3 . 2_546 114.97(6)
O5 Ca1 Ca1 . 3_556 76.69(6)
O7 Ca1 Ca1 . 3_556 89.33(6)
O3 Ca1 Ca1 2_546 3_556 173.73(4)
O1 Ca1 Ca1 3_556 3_556 37.25(4)
O6 Ca1 Ca1 . 3_556 103.10(5)
O1 Ca1 Ca1 . 3_556 36.84(4)
N1 Ca1 Ca1 . 3_556 100.01(4)
N3 Ca1 Ca1 2_546 3_556 122.36(5)
O5 Ca1 H61 . . 119.2(10)
O7 Ca1 H61 . . 88.9(10)
O3 Ca1 H61 2_546 . 90.5(11)
O1 Ca1 H61 3_556 . 60.1(11)
O6 Ca1 H61 . . 17.9(10)
O1 Ca1 H61 . . 126.9(11)
N1 Ca1 H61 . . 163.4(11)
N3 Ca1 H61 2_546 . 63.5(11)
Ca1 Ca1 H61 3_556 . 93.9(11)
C7 O1 Ca1 . 3_556 129.56(14)
C7 O1 Ca1 . . 122.89(13)
Ca1 O1 Ca1 3_556 . 105.91(6)
C2 N1 C6 . . 116.67(19)
C2 N1 Ca1 . . 124.75(14)
C6 N1 Ca1 . . 118.15(14)
N1 C6 C5 . . 121.77(19)
N1 C6 C7 . . 117.37(19)
C5 C6 C7 . . 120.70(19)
C4 C5 C6 . . 116.97(19)
C4 C5 H5 . . 121.5
C6 C5 H5 . . 121.5
O2 C7 O1 . . 126.4(2)
O2 C7 C6 . . 116.52(19)
O1 C7 C6 . . 117.02(19)
Ca1 O7 H71 . . 126(2)
Ca1 O7 H72 . . 125(4)
H71 O7 H72 . . 109(5)
Ca1 O6 H62 . . 127(3)
Ca1 O6 H61 . . 97(3)
H62 O6 H61 . . 101(4)
C2 N3 C4 . . 116.97(18)
C2 N3 Ca1 . 2_556 125.87(14)
C4 N3 Ca1 . 2_556 117.02(14)
Ca1 O5 H51 . . 131(3)
Ca1 O5 H52 . . 122(3)
H51 O5 H52 . . 103(4)
N3 C2 N1 . . 126.0(2)
N3 C2 H2 . . 117.0
N1 C2 H2 . . 117.0
N3 C4 C5 . . 121.6(2)
N3 C4 C8 . . 116.09(18)
C5 C4 C8 . . 122.31(18)
O4 C8 O3 . . 126.6(2)
O4 C8 C4 . . 117.21(19)
O3 C8 C4 . . 116.20(18)
H82 O8 H81 . . 112(4)
C8 O3 Ca1 . 2_556 126.43(14)

loop_
_geom_bond_atom_site_label_1
_geom_bond_atom_site_label_2
_geom_bond_site_symmetry_2
_geom_bond_distance
_geom_bond_publ_flag
Ca1 O5 . 2.398(2) y
Ca1 O7 . 2.420(2) y
Ca1 O3 2_546 2.4361(17) y
Ca1 O1 3_556 2.4823(16) y
Ca1 O6 . 2.502(2) y
Ca1 O1 . 2.5061(17) y
Ca1 N1 . 2.563(2) y
Ca1 N3 2_546 2.6133(19) y
Ca1 Ca1 3_556 3.9817(11) ?
Ca1 H61 . 2.74(5) ?
O1 C7 . 1.267(3) ?
O1 Ca1 3_556 2.4823(16) ?
O2 C7 . 1.240(3) ?
N1 C2 . 1.334(3) ?
N1 C6 . 1.335(3) ?
C6 C5 . 1.388(3) ?
C6 C7 . 1.512(3) ?
C5 C4 . 1.385(3) ?
C5 H5 . 0.9300 ?
O4 C8 . 1.240(3) ?
O7 H71 . 0.79(4) ?
O7 H72 . 0.80(6) ?
O6 H62 . 0.77(4) ?
O6 H61 . 0.85(5) ?
N3 C2 . 1.330(3) ?
N3 C4 . 1.336(3) ?
N3 Ca1 2_556 2.6133(19) ?
O5 H51 . 0.78(4) ?
O5 H52 . 0.87(4) ?
C2 H2 . 0.9300 ?
C4 C8 . 1.523(3) ?
C8 O3 . 1.253(3) ?
O8 H82 . 0.77(5) ?
O8 H81 . 0.76(4) ?
O3 Ca1 2_556 2.4361(17) ?

loop_
_geom_hbond_atom_site_label_D
_geom_hbond_atom_site_label_H
_geom_hbond_atom_site_label_A
_geom_hbond_site_symmetry_A
_geom_hbond_distance_DH
_geom_hbond_distance_HA
_geom_hbond_distance_DA
_geom_hbond_angle_DHA
O7 H72 O2 4_566 0.80(6) 2.34(6) 3.048(3) 149(6)
O6 H61 O2 3_556 0.85(5) 1.88(5) 2.698(3) 163(5)
O8 H81 O3 2_646 0.76(4) 2.04(4) 2.793(3) 170(4)
O8 H82 O6 2_556 0.77(5) 2.09(5) 2.818(3) 157(5)
O5 H52 O8 4_565 0.87(4) 1.94(4) 2.798(3) 169(4)
O6 H62 O4 4_566 0.77(4) 1.96(4) 2.719(2) 167(4)
O7 H71 O4 3_566 0.79(4) 2.16(4) 2.902(3) 158(3)
O5 H51 O8 2_646 0.78(4) 2.04(4) 2.816(3) 176(4)
